data_1513357
loop_
_publ_author_name
'Jansen, Rolf'
'Sood, Sakshi'
'Huch, Volker'
'Kunze, Brigitte'
'Stadler, Marc'
'M\"uller, Rolf'

_publ_section_title
;
 Pyrronazols, Metabolites from the Myxobacteria Nannocystis pusilla and N.
 exedens, Are Unusual Chlorinated Pyrone-Oxazole-Pyrroles.
;
_journal_issue 2
_journal_name_full 'Journal of natural products'
_journal_page_first 320
_journal_page_last 326
_journal_paper_doi 10.1021/np400877r
_journal_volume 77
_journal_year 2014
_chemical_formula_moiety 'C17 H17 Cl N2 O5'
_chemical_formula_sum 'C17 H17 Cl N2 O5'
_chemical_formula_weight 364.78
_chemical_name_systematic
; 
 ? 
;
_space_group_IT_number 4
_symmetry_cell_setting monoclinic
_symmetry_space_group_name_Hall 'P 2yb'
_symmetry_space_group_name_H-M 'P 1 21 1'
_atom_sites_solution_hydrogens geom
_atom_sites_solution_primary direct
_atom_sites_solution_secondary difmap
_audit_creation_method SHELXL-97
_cell_angle_alpha 90.00
_cell_angle_beta 90.238(5)
_cell_angle_gamma 90.00
_cell_formula_units_Z 2
_cell_length_a 7.6925(7)
_cell_length_b 10.9091(8)
_cell_length_c 10.2880(8)
_cell_measurement_reflns_used 5115
_cell_measurement_temperature 132(2)
_cell_measurement_theta_max 32.86
_cell_measurement_theta_min 2.72
_cell_volume 863.34(12)
_computing_cell_refinement 'Bruker SAINT'
_computing_data_collection 'Bruker APEX2'
_computing_data_reduction 'Bruker SAINT'
_computing_molecular_graphics 'Bruker SHELXTL'
_computing_publication_material 'Bruker SHELXTL'
_computing_structure_refinement 'SHELXL-97 (Sheldrick, 2008)'
_computing_structure_solution 'SHELXS-97 (Sheldrick, 2008)'
_diffrn_ambient_temperature 132(2)
_diffrn_measured_fraction_theta_full 0.949
_diffrn_measured_fraction_theta_max 0.949
_diffrn_measurement_device_type 'Bruker APEX-II CCD'
_diffrn_measurement_method '\f and \w scans'
_diffrn_radiation_monochromator graphite
_diffrn_radiation_source 'fine-focus sealed tube'
_diffrn_radiation_type MoK\a
_diffrn_radiation_wavelength 0.71073
_diffrn_reflns_av_R_equivalents 0.0203
_diffrn_reflns_av_sigmaI/netI 0.0372
_diffrn_reflns_limit_h_max 6
_diffrn_reflns_limit_h_min -11
_diffrn_reflns_limit_k_max 16
_diffrn_reflns_limit_k_min -16
_diffrn_reflns_limit_l_max 15
_diffrn_reflns_limit_l_min -15
_diffrn_reflns_number 9117
_diffrn_reflns_theta_full 32.92
_diffrn_reflns_theta_max 32.92
_diffrn_reflns_theta_min 1.98
_exptl_absorpt_coefficient_mu 0.252
_exptl_absorpt_correction_T_max 0.9623
_exptl_absorpt_correction_T_min 0.8590
_exptl_absorpt_correction_type multi-scan
_exptl_absorpt_process_details 'SADABS, BrukerAXS 2008'
_exptl_crystal_colour colourless
_exptl_crystal_density_diffrn 1.403
_exptl_crystal_density_method 'not measured'
_exptl_crystal_description plate
_exptl_crystal_F_000 380
_exptl_crystal_size_max 0.62
_exptl_crystal_size_mid 0.43
_exptl_crystal_size_min 0.15
_refine_diff_density_max 0.438
_refine_diff_density_min -0.412
_refine_diff_density_rms 0.051
_refine_ls_abs_structure_details 'Flack H D (1983), Acta Cryst. A39, 876-881'
_refine_ls_abs_structure_Flack 0.00(4)
_refine_ls_extinction_method none
_refine_ls_goodness_of_fit_ref 1.009
_refine_ls_hydrogen_treatment mixed
_refine_ls_matrix_type full
_refine_ls_number_parameters 294
_refine_ls_number_reflns 5584
_refine_ls_number_restraints 66
_refine_ls_restrained_S_all 1.003
_refine_ls_R_factor_all 0.0393
_refine_ls_R_factor_gt 0.0346
_refine_ls_shift/su_max 0.001
_refine_ls_shift/su_mean 0.000
_refine_ls_structure_factor_coef Fsqd
_refine_ls_weighting_details 'calc w=1/[\s^2^(Fo^2^)+(0.0549P)^2^+0.0000P] where P=(Fo^2^+2Fc^2^)/3'
_refine_ls_weighting_scheme calc
_refine_ls_wR_factor_gt 0.0841
_refine_ls_wR_factor_ref 0.0875
_reflns_number_gt 5117
_reflns_number_total 5584
_reflns_threshold_expression >2sigma(I)
_cod_data_source_file np400877r_si_001.cif
_cod_data_source_block sh3288
_cod_depositor_comments
;
The following automatic conversions were performed:

'_symmetry_cell_setting' value 'Monoclinic' changed to 'monoclinic'
according to
/usr/data/users/saulius/automatic-downloads/current/ACS/lib/dictionaries/cif_core.dic
dictionary named 'cif_core.dic' version 2.4.2 from 2011-04-26.

Automatic conversion script
Id: cif_fix_values 2281 2013-09-26 08:29:07Z andrius 
;
_cod_original_sg_symbol_H-M P2(1)
_cod_database_code 1513357

loop_
_symmetry_equiv_pos_as_xyz
'x, y, z'
'-x, y+1/2, -z'

loop_
_atom_site_label
_atom_site_type_symbol
_atom_site_fract_x
_atom_site_fract_y
_atom_site_fract_z
_atom_site_U_iso_or_equiv
_atom_site_adp_type
_atom_site_occupancy
_atom_site_symmetry_multiplicity
_atom_site_calc_flag
_atom_site_refinement_flags
Cl1 Cl -0.02942(4) 0.53726(3) 0.17189(3) 0.02362(8) Uani 1 1 d U
O1 O 1.30212(13) 0.74345(8) 0.64253(10) 0.01718(18) Uani 1 1 d U
O2 O 1.56849(14) 0.77831(10) 0.71226(11) 0.0231(2) Uani 1 1 d U
O3 O 1.23714(15) 0.46357(9) 0.90874(10) 0.0224(2) Uani 1 1 d U
O4 O 0.83388(13) 0.82485(8) 0.45289(9) 0.01688(19) Uani 1 1 d U
O5 O 0.45041(13) 0.49254(9) 0.42655(10) 0.01843(19) Uani 1 1 d U
N1 N 0.89646(15) 0.63026(10) 0.49887(10) 0.0147(2) Uani 1 1 d U
N2 N 0.25994(15) 0.63756(11) 0.26580(11) 0.0165(2) Uani 1 1 d U
C1 C 1.43971(18) 0.71298(12) 0.71768(13) 0.0176(2) Uani 1 1 d U
C2 C 1.42504(19) 0.60844(12) 0.80484(13) 0.0186(2) Uani 1 1 d U
C3 C 1.27141(18) 0.55268(11) 0.82272(11) 0.0163(2) Uani 1 1 d U
C4 C 1.11296(18) 0.59043(12) 0.74743(12) 0.0166(2) Uani 1 1 d U
C5 C 1.17389(17) 0.64818(11) 0.61954(12) 0.0141(2) Uani 1 1 d U
C6 C 1.02796(17) 0.70504(11) 0.54555(12) 0.0137(2) Uani 1 1 d U
C7 C 0.99108(18) 0.82326(12) 0.51810(13) 0.0170(2) Uani 1 1 d U
C8 C 0.78539(17) 0.70526(11) 0.44511(12) 0.0136(2) Uani 1 1 d U
C9 C 0.62266(17) 0.67368(11) 0.38143(12) 0.0141(2) Uani 1 1 d U
C10 C 0.50981(18) 0.76256(12) 0.34495(13) 0.0165(2) Uani 1 1 d U
C11 C 0.34355(17) 0.74844(12) 0.28195(13) 0.0160(2) Uani 1 1 d U
C12 C 0.2389(2) 0.83759(13) 0.22607(15) 0.0215(3) Uani 1 1 d U
C13 C 0.0895(2) 0.78005(14) 0.17474(15) 0.0221(3) Uani 1 1 d U
C14 C 0.10748(18) 0.65780(13) 0.20347(13) 0.0178(2) Uani 1 1 d U
C15 C 0.59687(16) 0.53869(13) 0.35556(12) 0.0159(2) Uani 1 1 d U
C16 C 0.9968(2) 0.67388(17) 0.82927(14) 0.0261(3) Uani 1 1 d U
C17 C 1.3732(2) 0.42725(17) 0.99660(16) 0.0277(3) Uani 1 1 d U
H1 H 1.523(3) 0.5902(18) 0.8573(18) 0.023(5) Uiso 1 1 d .
H2 H 1.053(3) 0.514(2) 0.7199(18) 0.027(5) Uiso 1 1 d .
H3 H 1.226(3) 0.5884(16) 0.5685(16) 0.016(4) Uiso 1 1 d .
H4 H 1.042(3) 0.902(2) 0.5261(18) 0.023(5) Uiso 1 1 d .
H5 H 0.542(3) 0.8441(19) 0.3637(18) 0.019(4) Uiso 1 1 d .
H6 H 0.266(3) 0.923(2) 0.222(2) 0.033(5) Uiso 1 1 d .
H7 H -0.009(3) 0.8130(19) 0.120(2) 0.027(5) Uiso 1 1 d .
H8 H 0.290(3) 0.568(2) 0.311(2) 0.036(6) Uiso 1 1 d .
H9 H 0.578(2) 0.5275(18) 0.2617(16) 0.016(4) Uiso 1 1 d .
H10 H 0.702(3) 0.4944(17) 0.3825(17) 0.019(4) Uiso 1 1 d .
H11 H 0.436(3) 0.424(2) 0.403(3) 0.047(7) Uiso 1 1 d .
H12 H 0.886(3) 0.693(2) 0.783(2) 0.038(6) Uiso 1 1 d .
H13 H 1.051(4) 0.745(3) 0.845(2) 0.052(8) Uiso 1 1 d .
H14 H 0.974(3) 0.633(2) 0.912(2) 0.035(5) Uiso 1 1 d .
H15 H 1.465(3) 0.3912(19) 0.9548(17) 0.021(5) Uiso 1 1 d .
H16 H 1.325(3) 0.3780(18) 1.0506(18) 0.018(4) Uiso 1 1 d .
H17 H 1.415(3) 0.4980(19) 1.0501(19) 0.027(5) Uiso 1 1 d .

loop_
_atom_site_aniso_label
_atom_site_aniso_U_11
_atom_site_aniso_U_22
_atom_site_aniso_U_33
_atom_site_aniso_U_23
_atom_site_aniso_U_13
_atom_site_aniso_U_12
Cl1 0.01872(14) 0.02732(16) 0.02481(14) -0.00296(13) -0.00105(11) -0.00698(13)
O1 0.0148(4) 0.0127(4) 0.0240(4) 0.0033(3) -0.0050(4) -0.0022(3)
O2 0.0175(5) 0.0175(5) 0.0343(5) 0.0042(4) -0.0060(4) -0.0037(4)
O3 0.0236(5) 0.0198(5) 0.0238(5) 0.0088(4) -0.0053(4) -0.0008(4)
O4 0.0157(4) 0.0110(4) 0.0240(4) 0.0007(3) -0.0051(4) -0.0009(3)
O5 0.0186(5) 0.0108(4) 0.0260(5) 0.0006(3) 0.0025(4) -0.0011(3)
N1 0.0141(5) 0.0114(4) 0.0184(5) -0.0008(4) -0.0031(4) -0.0004(4)
N2 0.0141(5) 0.0146(5) 0.0207(5) 0.0005(4) -0.0022(4) -0.0003(4)
C1 0.0165(6) 0.0141(5) 0.0223(6) 0.0004(5) -0.0046(5) 0.0006(4)
C2 0.0175(6) 0.0158(6) 0.0224(6) 0.0022(5) -0.0064(5) 0.0002(4)
C3 0.0196(5) 0.0115(5) 0.0177(5) 0.0012(4) -0.0037(4) 0.0013(4)
C4 0.0166(6) 0.0148(5) 0.0185(5) 0.0025(4) -0.0036(5) -0.0013(5)
C5 0.0144(5) 0.0106(5) 0.0175(5) 0.0002(4) -0.0017(4) -0.0012(4)
C6 0.0139(5) 0.0115(5) 0.0158(5) -0.0008(4) -0.0012(4) -0.0004(4)
C7 0.0154(6) 0.0125(5) 0.0230(6) 0.0009(4) -0.0039(5) -0.0008(4)
C8 0.0136(5) 0.0094(5) 0.0179(5) -0.0007(4) -0.0001(4) -0.0003(4)
C9 0.0126(5) 0.0117(5) 0.0180(5) -0.0013(4) -0.0016(5) -0.0004(4)
C10 0.0157(6) 0.0130(5) 0.0208(6) -0.0003(4) -0.0025(5) 0.0007(4)
C11 0.0148(5) 0.0129(5) 0.0203(5) -0.0008(4) -0.0020(5) 0.0001(4)
C12 0.0176(6) 0.0166(6) 0.0305(7) 0.0017(5) -0.0040(5) 0.0034(5)
C13 0.0163(6) 0.0233(7) 0.0265(7) 0.0022(5) -0.0057(5) 0.0035(5)
C14 0.0137(5) 0.0212(6) 0.0184(5) -0.0007(5) -0.0015(5) -0.0010(5)
C15 0.0133(5) 0.0118(5) 0.0227(5) -0.0018(5) -0.0002(4) -0.0005(5)
C16 0.0252(7) 0.0328(8) 0.0204(6) 0.0031(6) 0.0027(6) 0.0090(6)
C17 0.0294(8) 0.0294(8) 0.0242(7) 0.0109(6) -0.0051(6) 0.0045(6)

loop_
_atom_type_symbol
_atom_type_description
_atom_type_scat_dispersion_real
_atom_type_scat_dispersion_imag
_atom_type_scat_source
C C 0.0033 0.0016 'International Tables Vol C Tables 4.2.6.8 and 6.1.1.4'
H H 0.0000 0.0000 'International Tables Vol C Tables 4.2.6.8 and 6.1.1.4'
N N 0.0061 0.0033 'International Tables Vol C Tables 4.2.6.8 and 6.1.1.4'
O O 0.0106 0.0060 'International Tables Vol C Tables 4.2.6.8 and 6.1.1.4'
Cl Cl 0.1484 0.1585 'International Tables Vol C Tables 4.2.6.8 and 6.1.1.4'

loop_
_geom_angle_atom_site_label_1
_geom_angle_atom_site_label_2
_geom_angle_atom_site_label_3
_geom_angle
C1 O1 C5 116.60(10)
C3 O3 C17 118.08(13)
C8 O4 C7 104.84(10)
C15 O5 H11 106(2)
C8 N1 C6 104.71(10)
C14 N2 C11 108.48(11)
C14 N2 H8 125.9(14)
C11 N2 H8 123.5(14)
O2 C1 O1 117.66(12)
O2 C1 C2 123.38(12)
O1 C1 C2 118.90(12)
C3 C2 C1 120.66(12)
C3 C2 H1 121.7(13)
C1 C2 H1 116.9(13)
O3 C3 C2 126.46(12)
O3 C3 C4 112.23(12)
C2 C3 C4 121.27(12)
C3 C4 C16 110.77(11)
C3 C4 C5 107.78(11)
C16 C4 C5 114.13(11)
C3 C4 H2 107.2(12)
C16 C4 H2 112.5(12)
C5 C4 H2 104.0(11)
O1 C5 C6 107.18(10)
O1 C5 C4 111.36(10)
C6 C5 C4 112.16(11)
O1 C5 H3 107.6(12)
C6 C5 H3 109.1(11)
C4 C5 H3 109.2(11)
C7 C6 N1 109.75(11)
C7 C6 C5 131.46(12)
N1 C6 C5 118.70(10)
C6 C7 O4 107.25(11)
C6 C7 H4 139.8(12)
O4 C7 H4 112.9(12)
N1 C8 O4 113.45(11)
N1 C8 C9 127.19(11)
O4 C8 C9 119.36(11)
C10 C9 C8 120.40(11)
C10 C9 C15 124.49(11)
C8 C9 C15 115.06(10)
C9 C10 C11 128.01(12)
C9 C10 H5 116.9(12)
C11 C10 H5 115.1(12)
N2 C11 C12 107.19(12)
N2 C11 C10 124.12(12)
C12 C11 C10 128.69(13)
C11 C12 C13 108.31(13)
C11 C12 H6 125.2(13)
C13 C12 H6 126.5(13)
C14 C13 C12 105.70(12)
C14 C13 H7 122.8(12)
C12 C13 H7 131.3(12)
N2 C14 C13 110.30(12)
N2 C14 Cl1 119.69(10)
C13 C14 Cl1 130.01(11)
O5 C15 C9 110.80(11)
O5 C15 H9 110.2(11)
C9 C15 H9 108.2(12)
O5 C15 H10 109.3(11)
C9 C15 H10 108.8(11)
H9 C15 H10 109.4(15)
C4 C16 H12 111.3(14)
C4 C16 H13 110.1(19)
H12 C16 H13 107(2)
C4 C16 H14 108.5(15)
H12 C16 H14 111(2)
H13 C16 H14 109(2)
O3 C17 H15 112.6(11)
O3 C17 H16 105.3(13)
H15 C17 H16 111.8(19)
O3 C17 H17 111.4(12)
H15 C17 H17 110.1(17)
H16 C17 H17 105.3(17)

loop_
_geom_bond_atom_site_label_1
_geom_bond_atom_site_label_2
_geom_bond_distance
Cl1 C14 1.7149(14)
O1 C1 1.3496(15)
O1 C5 1.4516(15)
O2 C1 1.2218(17)
O3 C3 1.3415(16)
O3 C17 1.4357(18)
O4 C8 1.3592(15)
O4 C7 1.3805(17)
O5 C15 1.4363(17)
O5 H11 0.79(3)
N1 C8 1.3044(16)
N1 C6 1.3840(16)
N2 C14 1.3524(17)
N2 C11 1.3796(17)
N2 H8 0.92(2)
C1 C2 1.4554(19)
C2 C3 1.3425(19)
C2 H1 0.945(19)
C3 C4 1.4991(18)
C4 C16 1.531(2)
C4 C5 1.5338(18)
C4 H2 0.99(2)
C5 C6 1.4891(17)
C5 H3 0.928(18)
C6 C7 1.3501(17)
C7 H4 0.95(2)
C8 C9 1.4519(18)
C9 C10 1.3535(18)
C9 C15 1.5094(18)
C10 C11 1.4396(18)
C10 H5 0.94(2)
C11 C12 1.3858(19)
C12 C13 1.410(2)
C12 H6 0.95(2)
C13 C14 1.373(2)
C13 H7 1.01(2)
C15 H9 0.983(16)
C15 H10 0.981(19)
C16 H12 1.00(2)
C16 H13 0.90(3)
C16 H14 0.97(2)
C17 H15 0.92(2)
C17 H16 0.86(2)
C17 H17 1.00(2)
